data_4324282
loop_
_publ_author_name
'Ralph A. Zehnder'
'Christopher S. Wilson'
'Hunter T. Christy'
'Kenneth S. Harris'
'Varun Chauhan'
'Victor Schutz'
'Matthew Sullivan'
'Matthias Zeller'
'Frank R. Fronczek'
'Jacob A. Myers'
'Kyle Dammann'
'James Duck'
'Peter M. Smith'
'Antony Okuma'
'Kristin Johnson'
'Robert Sovesky'
'Cameron Stroudt'
'Robert A. Renn'

_publ_section_title
;
 Effect of Inclining Strain on the Crystal Lattice along an Extended
 Series of Lanthanide Hydroxysulfates Ln(OH)SO4 (Ln = Pr-Yb, except Pm)
;
_journal_name_full 'Inorganic Chemistry'
_journal_page_first 836
_journal_page_last 846
_journal_paper_doi 10.1021/ic101350f
_journal_volume 50
_journal_year 2011
_chemical_formula_sum 'Gd H O5 S'
_chemical_formula_weight 270.33
_chemical_name_systematic
; 
 ? 
;
_space_group_IT_number 14
_symmetry_cell_setting monoclinic
_symmetry_space_group_name_Hall '-P 2yn'
_symmetry_space_group_name_H-M 'P 1 21/n 1'
_atom_sites_solution_hydrogens geom
_atom_sites_solution_primary direct
_atom_sites_solution_secondary difmap
_audit_creation_method SHELXL-97
_cell_angle_alpha 90.00
_cell_angle_beta 106.456(2)
_cell_angle_gamma 90.00
_cell_formula_units_Z 4
_cell_length_a 4.3993(10)
_cell_length_b 12.219(3)
_cell_length_c 6.7302(14)
_cell_measurement_reflns_used 2209
_cell_measurement_temperature 100(2)
_cell_measurement_theta_max 31.05
_cell_measurement_theta_min 3.33
_cell_volume 346.96(14)
_computing_cell_refinement 'Apex2 v2009.7-0'
_computing_data_collection 'Apex2 v2009.7-0 (Bruker, 2009)'
_computing_data_reduction 'Apex2 v2009.7-0'
_computing_molecular_graphics 'SHELXTL 6.14'
_computing_publication_material 'SHELXTL 6.14'
_computing_structure_refinement 'SHELXTL 6.14'
_computing_structure_solution 'SHELXTL 6.14 (Bruker, 2000-2003; Sheldrick, 2008)'
_diffrn_ambient_temperature 100(2)
_diffrn_measured_fraction_theta_full 0.998
_diffrn_measured_fraction_theta_max 0.950
_diffrn_measurement_device_type 'Bruker AXS SMART APEX CCD diffractometer'
_diffrn_measurement_method '\w scans'
_diffrn_radiation_monochromator graphite
_diffrn_radiation_source 'fine-focus sealed tube'
_diffrn_radiation_type MoK\a
_diffrn_radiation_wavelength 0.71073
_diffrn_reflns_av_R_equivalents 0.0246
_diffrn_reflns_av_sigmaI/netI 0.0230
_diffrn_reflns_limit_h_max 6
_diffrn_reflns_limit_h_min -6
_diffrn_reflns_limit_k_max 16
_diffrn_reflns_limit_k_min -17
_diffrn_reflns_limit_l_max 9
_diffrn_reflns_limit_l_min -9
_diffrn_reflns_number 4237
_diffrn_reflns_theta_full 28.00
_diffrn_reflns_theta_max 31.24
_diffrn_reflns_theta_min 3.33
_diffrn_standards_number 0
_exptl_absorpt_coefficient_mu 19.593
_exptl_absorpt_correction_T_max 0.7462
_exptl_absorpt_correction_T_min 0.4600
_exptl_absorpt_correction_type multi-scan
_exptl_absorpt_process_details 'Apex2  v2009.7-0 (Bruker, 2009)'
_exptl_crystal_colour colourless
_exptl_crystal_density_diffrn 5.175
_exptl_crystal_description plate
_exptl_crystal_F_000 484
_exptl_crystal_size_max 0.14
_exptl_crystal_size_mid 0.08
_exptl_crystal_size_min 0.03
_refine_diff_density_max 0.859
_refine_diff_density_min -1.467
_refine_diff_density_rms 0.243
_refine_ls_extinction_method none
_refine_ls_goodness_of_fit_ref 1.095
_refine_ls_hydrogen_treatment refxyz
_refine_ls_matrix_type full
_refine_ls_number_parameters 67
_refine_ls_number_reflns 1072
_refine_ls_number_restraints 1
_refine_ls_restrained_S_all 1.095
_refine_ls_R_factor_all 0.0216
_refine_ls_R_factor_gt 0.0182
_refine_ls_shift/su_max 0.001
_refine_ls_shift/su_mean 0.000
_refine_ls_structure_factor_coef Fsqd
_refine_ls_weighting_details 'calc w=1/[\s^2^(Fo^2^)+(0.0184P)^2^+0.8526P] where P=(Fo^2^+2Fc^2^)/3'
_refine_ls_weighting_scheme calc
_refine_ls_wR_factor_gt 0.0399
_refine_ls_wR_factor_ref 0.0407
_reflns_number_gt 979
_reflns_number_total 1072
_reflns_threshold_expression I>2\s(I)
_cod_data_source_file ic101350f_si_009_05.cif
_cod_data_source_block GdSO4OH
_cod_original_cell_volume 346.95(13)
_cod_database_code 4324282

loop_
_symmetry_equiv_pos_as_xyz
'x, y, z'
'-x+1/2, y+1/2, -z+1/2'
'-x, -y, -z'
'x-1/2, -y-1/2, z-1/2'

loop_
_atom_site_label
_atom_site_type_symbol
_atom_site_fract_x
_atom_site_fract_y
_atom_site_fract_z
_atom_site_U_iso_or_equiv
_atom_site_adp_type
_atom_site_occupancy
_atom_site_symmetry_multiplicity
_atom_site_calc_flag
_atom_site_refinement_flags
Gd1 Gd 1.13832(4) 0.562219(14) 0.30148(2) 0.00382(6) Uani 1 1 d .
S1 S 0.9812(2) 0.85258(7) 0.39058(13) 0.00425(16) Uani 1 1 d .
O1 O 0.8611(6) 0.8338(2) 0.5676(4) 0.0074(5) Uani 1 1 d .
O2 O 1.2544(6) 0.9313(2) 0.4509(4) 0.0064(5) Uani 1 1 d .
O3 O 1.0931(6) 0.7504(2) 0.3245(4) 0.0079(5) Uani 1 1 d .
O4 O 0.7394(6) 0.9018(2) 0.2166(4) 0.0064(5) Uani 1 1 d .
O5 O 0.6920(6) 0.5830(2) 0.4575(4) 0.0057(5) Uani 1 1 d D
H5A H 0.704(11) 0.646(2) 0.500(7) 0.008 Uiso 1 1 d D

loop_
_atom_site_aniso_label
_atom_site_aniso_U_11
_atom_site_aniso_U_22
_atom_site_aniso_U_33
_atom_site_aniso_U_23
_atom_site_aniso_U_13
_atom_site_aniso_U_12
Gd1 0.00350(9) 0.00361(9) 0.00424(9) 0.00024(6) 0.00091(6) 0.00009(6)
S1 0.0038(4) 0.0041(4) 0.0049(3) 0.0001(3) 0.0013(3) 0.0001(3)
O1 0.0085(12) 0.0074(13) 0.0072(11) -0.0003(10) 0.0037(10) -0.0001(10)
O2 0.0056(12) 0.0057(12) 0.0079(12) -0.0007(9) 0.0016(10) -0.0020(9)
O3 0.0087(12) 0.0062(13) 0.0090(12) -0.0015(10) 0.0031(10) 0.0015(9)
O4 0.0042(12) 0.0076(12) 0.0062(11) 0.0001(10) -0.0005(9) 0.0007(9)
O5 0.0058(12) 0.0033(12) 0.0068(12) -0.0018(9) 0.0001(10) -0.0005(9)

loop_
_atom_type_symbol
_atom_type_description
_atom_type_scat_dispersion_real
_atom_type_scat_dispersion_imag
_atom_type_scat_source
O O 0.0106 0.0060 'International Tables Vol C Tables 4.2.6.8 and 6.1.1.4'
H H 0.0000 0.0000 'International Tables Vol C Tables 4.2.6.8 and 6.1.1.4'
S S 0.1246 0.1234 'International Tables Vol C Tables 4.2.6.8 and 6.1.1.4'
Gd Gd -0.1653 3.9035 'International Tables Vol C Tables 4.2.6.8 and 6.1.1.4'

loop_
_geom_angle_atom_site_label_1
_geom_angle_atom_site_label_2
_geom_angle_atom_site_label_3
_geom_angle
_geom_angle_site_symmetry_1
_geom_angle_site_symmetry_3
O3 Gd1 O5 135.34(9) . 3_766
O3 Gd1 O5 87.78(9) . 1_655
O5 Gd1 O5 72.17(10) 3_766 1_655
O3 Gd1 O1 65.37(9) . 4_675
O5 Gd1 O1 136.44(9) 3_766 4_675
O5 Gd1 O1 71.34(9) 1_655 4_675
O3 Gd1 O2 136.40(9) . 2_745
O5 Gd1 O2 84.38(9) 3_766 2_745
O5 Gd1 O2 90.06(9) 1_655 2_745
O1 Gd1 O2 72.74(9) 4_675 2_745
O3 Gd1 O2 89.06(9) . 4_575
O5 Gd1 O2 132.05(9) 3_766 4_575
O5 Gd1 O2 138.78(9) 1_655 4_575
O1 Gd1 O2 70.07(9) 4_675 4_575
O2 Gd1 O2 65.11(10) 2_745 4_575
O3 Gd1 O5 77.16(9) . .
O5 Gd1 O5 85.45(9) 3_766 .
O5 Gd1 O5 129.44(11) 1_655 .
O1 Gd1 O5 136.90(9) 4_675 .
O2 Gd1 O5 133.04(9) 2_745 .
O2 Gd1 O5 89.54(9) 4_575 .
O3 Gd1 O4 134.33(9) . 2_645
O5 Gd1 O4 62.18(9) 3_766 2_645
O5 Gd1 O4 132.48(9) 1_655 2_645
O1 Gd1 O4 138.29(9) 4_675 2_645
O2 Gd1 O4 73.68(9) 2_745 2_645
O2 Gd1 O4 73.77(8) 4_575 2_645
O5 Gd1 O4 61.11(9) . 2_645
O3 Gd1 O4 76.38(9) . 4_676
O5 Gd1 O4 59.62(9) 3_766 4_676
O5 Gd1 O4 71.47(8) 1_655 4_676
O1 Gd1 O4 126.68(8) 4_675 4_676
O2 Gd1 O4 142.86(8) 2_745 4_676
O2 Gd1 O4 146.58(8) 4_575 4_676
O5 Gd1 O4 58.16(8) . 4_676
O4 Gd1 O4 95.01(8) 2_645 4_676
O3 Gd1 Gd1 108.56(7) . 3_766
O5 Gd1 Gd1 43.93(7) 3_766 3_766
O5 Gd1 Gd1 103.80(7) 1_655 3_766
O1 Gd1 Gd1 171.93(6) 4_675 3_766
O2 Gd1 Gd1 114.20(6) 2_745 3_766
O2 Gd1 Gd1 116.09(6) 4_575 3_766
O5 Gd1 Gd1 41.52(6) . 3_766
O4 Gd1 Gd1 49.72(6) 2_645 3_766
O4 Gd1 Gd1 45.30(6) 4_676 3_766
O3 Gd1 Gd1 114.59(7) . 3_866
O5 Gd1 Gd1 36.09(6) 3_766 3_866
O5 Gd1 Gd1 36.08(6) 1_655 3_866
O1 Gd1 Gd1 104.50(6) 4_675 3_866
O2 Gd1 Gd1 86.57(6) 2_745 3_866
O2 Gd1 Gd1 151.62(6) 4_575 3_866
O5 Gd1 Gd1 110.12(6) . 3_866
O4 Gd1 Gd1 97.42(6) 2_645 3_866
O4 Gd1 Gd1 59.37(6) 4_676 3_866
Gd1 Gd1 Gd1 72.666(16) 3_766 3_866
O1 S1 O3 110.38(16) . .
O1 S1 O4 111.67(16) . .
O3 S1 O4 109.78(16) . .
O1 S1 O2 109.16(16) . .
O3 S1 O2 108.51(16) . .
O4 S1 O2 107.24(16) . .
S1 O1 Gd1 139.03(17) . 4_576
S1 O2 Gd1 121.45(15) . 2_755
S1 O2 Gd1 123.64(15) . 4_676
Gd1 O2 Gd1 114.89(10) 2_755 4_676
S1 O3 Gd1 156.01(17) . .
S1 O4 Gd1 131.87(15) . 2_655
S1 O4 Gd1 138.67(15) . 4_575
Gd1 O4 Gd1 84.99(8) 2_655 4_575
Gd1 O5 Gd1 107.83(10) 3_766 1_455
Gd1 O5 Gd1 94.55(9) 3_766 .
Gd1 O5 Gd1 129.44(11) 1_455 .
Gd1 O5 H5A 119(3) 3_766 .
Gd1 O5 H5A 102(3) 1_455 .
Gd1 O5 H5A 105(3) . .

loop_
_geom_bond_atom_site_label_1
_geom_bond_atom_site_label_2
_geom_bond_distance
_geom_bond_site_symmetry_2
Gd1 O3 2.317(3) .
Gd1 O5 2.377(3) 3_766
Gd1 O5 2.377(3) 1_655
Gd1 O1 2.434(3) 4_675
Gd1 O2 2.474(3) 2_745
Gd1 O2 2.483(3) 4_575
Gd1 O5 2.488(3) .
Gd1 O4 2.550(3) 2_645
Gd1 O4 2.737(3) 4_676
Gd1 Gd1 3.5743(6) 3_766
Gd1 Gd1 3.8420(6) 3_866
S1 O1 1.452(3) .
S1 O3 1.457(3) .
S1 O4 1.469(3) .
S1 O2 1.503(3) .
O1 Gd1 2.434(3) 4_576
O2 Gd1 2.474(3) 2_755
O2 Gd1 2.483(3) 4_676
O4 Gd1 2.550(3) 2_655
O4 Gd1 2.737(3) 4_575
O5 Gd1 2.377(3) 3_766
O5 Gd1 2.377(3) 1_455
O5 H5A 0.819(19) .

loop_
_geom_torsion_atom_site_label_1
_geom_torsion_atom_site_label_2
_geom_torsion_atom_site_label_3
_geom_torsion_atom_site_label_4
_geom_torsion
_geom_torsion_site_symmetry_1
_geom_torsion_site_symmetry_4
O3 S1 O1 Gd1 178.2(2) . 4_576
O4 S1 O1 Gd1 -59.4(3) . 4_576
O2 S1 O1 Gd1 59.0(3) . 4_576
O1 S1 O2 Gd1 -147.39(16) . 2_755
O3 S1 O2 Gd1 92.27(18) . 2_755
O4 S1 O2 Gd1 -26.2(2) . 2_755
O1 S1 O2 Gd1 34.4(2) . 4_676
O3 S1 O2 Gd1 -85.91(19) . 4_676
O4 S1 O2 Gd1 155.56(16) . 4_676
O1 S1 O3 Gd1 18.3(5) . .
O4 S1 O3 Gd1 -105.2(4) . .
O2 S1 O3 Gd1 137.9(4) . .
O5 Gd1 O3 S1 -58.1(5) 3_766 .
O5 Gd1 O3 S1 -119.8(4) 1_655 .
O1 Gd1 O3 S1 169.8(4) 4_675 .
O2 Gd1 O3 S1 152.4(4) 2_745 .
O2 Gd1 O3 S1 101.3(4) 4_575 .
O5 Gd1 O3 S1 11.6(4) . .
O4 Gd1 O3 S1 35.3(5) 2_645 .
O4 Gd1 O3 S1 -48.3(4) 4_676 .
Gd1 Gd1 O3 S1 -16.0(4) 3_766 .
Gd1 Gd1 O3 S1 -94.9(4) 3_866 .
O1 S1 O4 Gd1 47.3(3) . 2_655
O3 S1 O4 Gd1 170.01(18) . 2_655
O2 S1 O4 Gd1 -72.3(2) . 2_655
O1 S1 O4 Gd1 -165.4(2) . 4_575
O3 S1 O4 Gd1 -42.7(3) . 4_575
O2 S1 O4 Gd1 75.0(3) . 4_575
O3 Gd1 O5 Gd1 -138.59(10) . 3_766
O5 Gd1 O5 Gd1 0.0 3_766 3_766
O5 Gd1 O5 Gd1 -62.41(17) 1_655 3_766
O1 Gd1 O5 Gd1 -168.23(9) 4_675 3_766
O2 Gd1 O5 Gd1 77.96(13) 2_745 3_766
O2 Gd1 O5 Gd1 132.27(9) 4_575 3_766
O4 Gd1 O5 Gd1 60.61(9) 2_645 3_766
O4 Gd1 O5 Gd1 -56.79(9) 4_676 3_766
Gd1 Gd1 O5 Gd1 -26.81(9) 3_866 3_766
O3 Gd1 O5 Gd1 103.82(15) . 1_455
O5 Gd1 O5 Gd1 -117.59(17) 3_766 1_455
O5 Gd1 O5 Gd1 180.000(1) 1_655 1_455
O1 Gd1 O5 Gd1 74.18(19) 4_675 1_455
O2 Gd1 O5 Gd1 -39.6(2) 2_745 1_455
O2 Gd1 O5 Gd1 14.67(15) 4_575 1_455
O4 Gd1 O5 Gd1 -56.98(13) 2_645 1_455
O4 Gd1 O5 Gd1 -174.38(18) 4_676 1_455
Gd1 Gd1 O5 Gd1 -117.59(17) 3_766 1_455
Gd1 Gd1 O5 Gd1 -144.40(12) 3_866 1_455
